data_4508967
loop_
_publ_author_name
'Stanton, Mary K.'
'Tufekcic, Sunita'
'Morgan, Carrie'
'Bak, Annette'

_publ_section_title
;
 Drug Substance and Former Structure Property Relationships in 15 Diverse
 Pharmaceutical Co-Crystals
;
_journal_issue 3
_journal_name_full 'Crystal Growth &amp; Design'
_journal_page_first 1344
_journal_paper_doi 10.1021/cg8005019
_journal_volume 9
_journal_year 2009
_chemical_formula_sum 'C44 H32 F6 N8 O8 S2'
_chemical_formula_weight 978.90
_chemical_name_systematic
; 
 ? 
;
_space_group_IT_number 2
_symmetry_cell_setting triclinic
_symmetry_space_group_name_Hall '-P 1'
_symmetry_space_group_name_H-M 'P -1'
_atom_sites_solution_hydrogens geom
_atom_sites_solution_primary direct
_atom_sites_solution_secondary difmap
_audit_creation_method SHELXL-97
_cell_angle_alpha 104.026(4)
_cell_angle_beta 99.473(4)
_cell_angle_gamma 91.595(4)
_cell_formula_units_Z 2
_cell_length_a 10.302(2)
_cell_length_b 12.794(3)
_cell_length_c 17.004(4)
_cell_measurement_reflns_used 756
_cell_measurement_temperature 193(2)
_cell_measurement_theta_max 23.02
_cell_measurement_theta_min 2.63
_cell_volume 2139.3(8)
_computing_cell_refinement 'SMART (BRUKER, V5.625, 2001)'
_computing_data_collection 'ASTRO (BRUKER, V5.007, 1997)'
_computing_data_reduction 'SAINT (BRUKER, V6.22, 2001)'
_computing_molecular_graphics 'SHELXTL (BRUKER, 2000, V6.1)'
_computing_publication_material 'XCIF (Sheldrick and BRUKER, 1997, V5.1)'
_computing_structure_refinement 'SHELXL-97 (Sheldrick, 1997)'
_computing_structure_solution 'SHELXS-97 (Sheldrick, 1990)'
_diffrn_ambient_temperature 193(2)
_diffrn_detector_area_resol_mean 836.6
_diffrn_measured_fraction_theta_full 0.990
_diffrn_measured_fraction_theta_max 0.990
_diffrn_measurement_device_type 'Bruker CCD'
_diffrn_measurement_method '\w, 0.3 deg'
_diffrn_radiation_monochromator graphite
_diffrn_radiation_source 'normal-focus sealed tube'
_diffrn_radiation_type MoK\a
_diffrn_radiation_wavelength 0.71073
_diffrn_reflns_av_R_equivalents 0.0570
_diffrn_reflns_av_sigmaI/netI 0.1467
_diffrn_reflns_limit_h_max 12
_diffrn_reflns_limit_h_min -11
_diffrn_reflns_limit_k_max 14
_diffrn_reflns_limit_k_min -15
_diffrn_reflns_limit_l_max 18
_diffrn_reflns_limit_l_min -20
_diffrn_reflns_number 11478
_diffrn_reflns_theta_full 25.00
_diffrn_reflns_theta_max 25.00
_diffrn_reflns_theta_min 1.25
_diffrn_standards_decay_% <1
_diffrn_standards_interval_count 0
_diffrn_standards_number 0
_exptl_absorpt_coefficient_mu 0.216
_exptl_absorpt_correction_T_max 0.9957
_exptl_absorpt_correction_T_min 0.9580
_exptl_absorpt_correction_type empirical
_exptl_absorpt_process_details sadabs
_exptl_crystal_colour colorless
_exptl_crystal_density_diffrn 1.520
_exptl_crystal_density_method 'not measured'
_exptl_crystal_description plate
_exptl_crystal_F_000 1004
_exptl_crystal_size_max 0.20
_exptl_crystal_size_mid 0.14
_exptl_crystal_size_min 0.02
_refine_diff_density_max 0.399
_refine_diff_density_min -0.404
_refine_diff_density_rms 0.083
_refine_ls_extinction_method none
_refine_ls_goodness_of_fit_ref 0.953
_refine_ls_hydrogen_treatment constr
_refine_ls_matrix_type full
_refine_ls_number_parameters 617
_refine_ls_number_reflns 7460
_refine_ls_number_restraints 222
_refine_ls_restrained_S_all 0.939
_refine_ls_R_factor_all 0.1479
_refine_ls_R_factor_gt 0.0785
_refine_ls_shift/su_max 0.000
_refine_ls_shift/su_mean 0.000
_refine_ls_structure_factor_coef Fsqd
_refine_ls_weighting_details 'calc w=1/[\s^2^(Fo^2^)+(0.0794P)^2^+0.0000P] where P=(Fo^2^+2Fc^2^)/3'
_refine_ls_weighting_scheme calc
_refine_ls_wR_factor_gt 0.1609
_refine_ls_wR_factor_ref 0.1842
_reflns_number_gt 4045
_reflns_number_total 7460
_reflns_threshold_expression >2sigma(I)
_cod_data_source_file cg8005019sup8.cif
_cod_data_source_block amg3106t
_cod_depositor_comments
;
The following automatic conversions were performed:

'_symmetry_cell_setting' value 'Triclinic' changed to 'triclinic'
according to /home/saulius/struct/CIF-dictionaries/cif_core.dic
dictionary named 'cif_core.dic' version 2.4.2 from
2011-04-26.

'_exptl_absorpt_correction_type' value 'Empirical'
changed to 'empirical' according to
/home/saulius/struct/CIF-dictionaries/cif_core.dic dictionary named
'cif_core.dic' version 2.4.2 from 2011-04-26.

Automatic conversion script
Id: cif_fix_values 1891 2012-01-12 08:04:46Z andrius 
;
_cod_original_cell_volume 2139.4(8)
_cod_original_sg_symbol_H-M P-1
_cod_database_code 4508967

loop_
_symmetry_equiv_pos_as_xyz
'x, y, z'
'-x, -y, -z'

loop_
_atom_site_label
_atom_site_type_symbol
_atom_site_fract_x
_atom_site_fract_y
_atom_site_fract_z
_atom_site_U_iso_or_equiv
_atom_site_adp_type
_atom_site_occupancy
_atom_site_symmetry_multiplicity
_atom_site_calc_flag
_atom_site_refinement_flags
S1A S 0.73507(13) 0.34663(10) 0.39140(8) 0.0217(3) Uani 1 1 d .
F1A F 0.2197(4) 0.1531(3) -0.4411(2) 0.0588(12) Uani 1 1 d .
F2A F 0.4026(4) 0.0819(3) -0.44575(18) 0.0449(9) Uani 1 1 d .
F3A F 0.2456(4) -0.0009(3) -0.4131(2) 0.0564(11) Uani 1 1 d .
O1A O 0.4037(3) 0.3253(3) 0.1369(2) 0.0241(9) Uani 1 1 d .
O2A O 0.9414(4) 0.2269(3) 0.4118(2) 0.0344(10) Uani 1 1 d .
N1A N 0.8208(4) 0.1796(3) 0.2830(3) 0.0262(11) Uani 1 1 d .
H1A H 0.8134 0.1358 0.2335 0.031 Uiso 1 1 calc R
N2A N 0.6371(4) 0.2649(3) 0.2357(3) 0.0210(10) Uani 1 1 d .
N3A N 0.5716(4) 0.4171(3) 0.0999(2) 0.0176(10) Uani 1 1 d .
N4A N 0.5890(4) 0.3859(3) -0.0423(2) 0.0223(10) Uani 1 1 d .
C1A C 0.7318(5) 0.2564(4) 0.2958(3) 0.0221(13) Uani 1 1 d .
C2A C 0.5973(5) 0.4032(4) 0.3474(3) 0.0205(12) Uani 1 1 d U
C3A C 0.5598(5) 0.3476(4) 0.2643(3) 0.0196(12) Uani 1 1 d U
C4A C 0.4506(5) 0.3814(4) 0.2193(3) 0.0231(13) Uani 1 1 d U
C5A C 0.3829(5) 0.4641(4) 0.2562(3) 0.0207(12) Uani 1 1 d U
H5A H 0.3075 0.4849 0.2249 0.025 Uiso 1 1 calc R
C6A C 0.4218(5) 0.5184(4) 0.3384(3) 0.0229(13) Uani 1 1 d U
H6A H 0.3743 0.5767 0.3626 0.028 Uiso 1 1 calc R
C7A C 0.5296(5) 0.4875(4) 0.3848(3) 0.0249(13) Uani 1 1 d U
H7A H 0.5568 0.5233 0.4413 0.030 Uiso 1 1 calc R
C8A C 0.9222(5) 0.1670(4) 0.3438(4) 0.0273(14) Uani 1 1 d U
C9A C 1.0039(6) 0.0728(5) 0.3160(4) 0.0442(17) Uani 1 1 d U
H9A1 H 1.0909 0.0846 0.3514 0.066 Uiso 1 1 calc R
H9A2 H 1.0141 0.0668 0.2589 0.066 Uiso 1 1 calc R
H9A3 H 0.9593 0.0060 0.3199 0.066 Uiso 1 1 calc R
C10A C 0.4668(5) 0.3489(4) 0.0784(3) 0.0198(12) Uani 1 1 d U
C11A C 0.4153(5) 0.2950(4) -0.0029(3) 0.0201(12) Uani 1 1 d U
H11A H 0.3389 0.2465 -0.0167 0.024 Uiso 1 1 calc R
C12A C 0.4809(5) 0.3159(4) -0.0618(3) 0.0204(12) Uani 1 1 d U
C13A C 0.6260(5) 0.4317(4) 0.0373(3) 0.0230(13) Uani 1 1 d .
H13A H 0.7013 0.4816 0.0516 0.028 Uiso 1 1 calc R
C14A C 0.4374(5) 0.2593(4) -0.1502(3) 0.0215(12) Uani 1 1 d U
C15A C 0.4441(5) 0.3119(4) -0.2125(3) 0.0227(13) Uani 1 1 d U
H15A H 0.4793 0.3847 -0.1987 0.027 Uiso 1 1 calc R
C16A C 0.4003(5) 0.2595(4) -0.2937(3) 0.0227(12) Uani 1 1 d U
H16A H 0.4043 0.2965 -0.3355 0.027 Uiso 1 1 calc R
C17A C 0.3503(5) 0.1532(4) -0.3145(3) 0.0237(13) Uani 1 1 d U
C18A C 0.3467(5) 0.0994(4) -0.2541(3) 0.0285(14) Uani 1 1 d U
H18A H 0.3141 0.0258 -0.2684 0.034 Uiso 1 1 calc R
C19A C 0.3905(6) 0.1522(4) -0.1732(3) 0.0281(14) Uani 1 1 d U
H19A H 0.3885 0.1140 -0.1319 0.034 Uiso 1 1 calc R
C20A C 0.3055(6) 0.0970(4) -0.4039(3) 0.0302(14) Uani 1 1 d U
S1B S 0.80195(13) 0.58521(10) 0.56489(8) 0.0203(3) Uani 1 1 d .
F1B F 1.2520(5) 0.7683(4) 1.4144(2) 0.0990(19) Uani 1 1 d .
F2B F 1.0898(4) 0.8632(4) 1.4261(2) 0.0761(14) Uani 1 1 d .
F3B F 1.2625(5) 0.9296(3) 1.4026(2) 0.0783(14) Uani 1 1 d .
O1B O 1.1002(3) 0.6405(3) 0.8367(2) 0.0232(9) Uani 1 1 d .
O2B O 0.6001(4) 0.7062(3) 0.5233(2) 0.0331(10) Uani 1 1 d .
N1B N 0.7019(4) 0.7620(3) 0.6564(2) 0.0196(10) Uani 1 1 d .
H1B H 0.7023 0.8098 0.7034 0.024 Uiso 1 1 calc R
N2B N 0.8808(4) 0.6849(3) 0.7193(2) 0.0200(10) Uani 1 1 d .
N3B N 0.9218(4) 0.5614(3) 0.8725(2) 0.0198(10) Uani 1 1 d .
N4B N 0.8948(4) 0.6035(3) 1.0144(3) 0.0222(10) Uani 1 1 d .
C1B C 0.7951(5) 0.6845(4) 0.6536(3) 0.0206(12) Uani 1 1 d .
C2B C 0.9324(5) 0.5346(4) 0.6213(3) 0.0169(11) Uani 1 1 d U
C3B C 0.9603(5) 0.5995(4) 0.7017(3) 0.0191(12) Uani 1 1 d U
C4B C 1.0631(5) 0.5745(4) 0.7560(3) 0.0212(12) Uani 1 1 d U
C5B C 1.1373(5) 0.4882(4) 0.7303(3) 0.0253(13) Uani 1 1 d U
H5B H 1.2085 0.4719 0.7676 0.030 Uiso 1 1 calc R
C6B C 1.1072(5) 0.4257(4) 0.6499(3) 0.0249(13) Uani 1 1 d U
H6B H 1.1596 0.3674 0.6327 0.030 Uiso 1 1 calc R
C7B C 1.0031(5) 0.4454(4) 0.5939(3) 0.0242(13) Uani 1 1 d U
H7B H 0.9810 0.4006 0.5395 0.029 Uiso 1 1 calc R
C8B C 0.6082(5) 0.7674(4) 0.5887(3) 0.0235(13) Uani 1 1 d U
C9B C 0.5215(6) 0.8600(4) 0.6088(3) 0.0335(15) Uani 1 1 d U
H9B1 H 0.5675 0.9270 0.6067 0.050 Uiso 1 1 calc R
H9B2 H 0.5016 0.8670 0.6642 0.050 Uiso 1 1 calc R
H9B3 H 0.4391 0.8459 0.5686 0.050 Uiso 1 1 calc R
C10B C 1.0300(5) 0.6257(4) 0.8944(3) 0.0160(11) Uani 1 1 d U
C11B C 1.0785(5) 0.6832(4) 0.9756(3) 0.0218(12) Uani 1 1 d U
H11B H 1.1563 0.7302 0.9893 0.026 Uiso 1 1 calc R
C12B C 1.0079(5) 0.6684(4) 1.0349(3) 0.0211(12) Uani 1 1 d U
C13B C 0.8604(5) 0.5562(4) 0.9356(3) 0.0220(13) Uani 1 1 d .
H13B H 0.7802 0.5119 0.9210 0.026 Uiso 1 1 calc R
C14B C 1.0520(5) 0.7177(4) 1.1238(3) 0.0247(13) Uani 1 1 d U
C15B C 0.9633(6) 0.7306(4) 1.1782(3) 0.0270(13) Uani 1 1 d U
H15B H 0.8722 0.7114 1.1575 0.032 Uiso 1 1 calc R
C16B C 1.0052(6) 0.7710(4) 1.2619(3) 0.0331(15) Uani 1 1 d U
H16B H 0.9433 0.7789 1.2983 0.040 Uiso 1 1 calc R
C17B C 1.1386(6) 0.7999(4) 1.2928(3) 0.0315(15) Uani 1 1 d U
C18B C 1.2267(6) 0.7873(5) 1.2400(3) 0.0457(18) Uani 1 1 d U
H18B H 1.3178 0.8066 1.2610 0.055 Uiso 1 1 calc R
C19B C 1.1852(6) 0.7472(5) 1.1568(4) 0.0441(17) Uani 1 1 d U
H19B H 1.2480 0.7394 1.1210 0.053 Uiso 1 1 calc R
C20B C 1.1870(7) 0.8380(5) 1.3835(3) 0.0387(16) Uani 1 1 d U
O1 O 0.7733(4) 1.0515(3) 1.1194(2) 0.0415(11) Uani 1 1 d .
O2 O 0.6226(5) 1.1559(3) 1.0772(2) 0.0511(13) Uani 1 1 d .
H2 H 0.6325 1.1855 1.1278 0.077 Uiso 1 1 calc R
O3 O 0.7157(4) 0.8960(3) 0.8164(2) 0.0418(11) Uani 1 1 d .
O4 O 0.8956(4) 0.8244(3) 0.8668(2) 0.0422(11) Uani 1 1 d .
H4 H 0.8917 0.7918 0.8172 0.063 Uiso 1 1 calc R
C1 C 0.7001(5) 1.0769(4) 1.0650(3) 0.0276(14) Uani 1 1 d U
C2 C 0.6921(6) 1.0199(5) 0.9757(3) 0.0339(15) Uani 1 1 d U
H2A H 0.6833 1.0740 0.9425 0.041 Uiso 1 1 calc R
H2B H 0.6119 0.9697 0.9576 0.041 Uiso 1 1 calc R
C3 C 0.8113(6) 0.9571(5) 0.9593(3) 0.0405(16) Uani 1 1 d U
H3A H 0.8898 1.0087 0.9722 0.049 Uiso 1 1 calc R
H3B H 0.8254 0.9091 0.9971 0.049 Uiso 1 1 calc R
C4 C 0.8012(6) 0.8905(4) 0.8732(3) 0.0286(14) Uani 1 1 d U

loop_
_atom_site_aniso_label
_atom_site_aniso_U_11
_atom_site_aniso_U_22
_atom_site_aniso_U_33
_atom_site_aniso_U_23
_atom_site_aniso_U_13
_atom_site_aniso_U_12
S1A 0.0233(8) 0.0221(7) 0.0161(7) 0.0012(6) -0.0007(6) -0.0025(6)
F1A 0.061(3) 0.068(3) 0.030(2) -0.0030(19) -0.0219(19) 0.019(2)
F2A 0.056(2) 0.057(2) 0.0195(19) -0.0007(16) 0.0138(17) -0.0014(19)
F3A 0.082(3) 0.044(2) 0.029(2) -0.0028(16) -0.0030(19) -0.037(2)
O1A 0.026(2) 0.032(2) 0.012(2) 0.0017(16) 0.0034(16) -0.0076(17)
O2A 0.040(3) 0.030(2) 0.029(2) 0.005(2) -0.0020(19) -0.0024(19)
N1A 0.029(3) 0.023(2) 0.024(3) 0.000(2) 0.005(2) 0.003(2)
N2A 0.019(3) 0.019(2) 0.024(3) 0.003(2) 0.006(2) -0.005(2)
N3A 0.018(2) 0.020(2) 0.014(2) 0.0046(19) 0.0034(19) -0.0015(19)
N4A 0.023(3) 0.028(2) 0.015(3) 0.006(2) 0.000(2) 0.000(2)
C1A 0.020(3) 0.016(3) 0.031(3) 0.007(2) 0.005(3) -0.003(2)
C2A 0.021(3) 0.023(3) 0.018(3) 0.007(2) 0.004(2) 0.000(2)
C3A 0.020(3) 0.028(3) 0.012(3) 0.007(2) 0.006(2) -0.003(2)
C4A 0.030(3) 0.026(3) 0.014(3) 0.003(2) 0.008(2) -0.007(3)
C5A 0.018(3) 0.033(3) 0.013(3) 0.008(2) 0.003(2) 0.000(3)
C6A 0.018(3) 0.025(3) 0.029(3) 0.008(3) 0.009(3) 0.001(2)
C7A 0.030(3) 0.024(3) 0.014(3) -0.009(2) 0.005(2) -0.007(3)
C8A 0.029(4) 0.016(3) 0.038(4) 0.012(3) 0.005(3) -0.007(3)
C9A 0.040(4) 0.040(4) 0.059(5) 0.029(3) 0.003(3) 0.006(3)
C10A 0.015(3) 0.020(3) 0.020(3) 0.001(2) -0.001(2) 0.000(2)
C11A 0.019(3) 0.021(3) 0.020(3) 0.007(2) -0.002(2) -0.002(2)
C12A 0.024(3) 0.014(3) 0.019(3) 0.002(2) -0.003(2) 0.002(2)
C13A 0.022(3) 0.020(3) 0.023(3) 0.002(2) 0.000(3) 0.000(2)
C14A 0.018(3) 0.020(3) 0.026(3) 0.004(2) 0.005(2) 0.003(2)
C15A 0.023(3) 0.016(3) 0.024(3) 0.000(2) -0.002(2) -0.002(2)
C16A 0.026(3) 0.030(3) 0.014(3) 0.009(2) 0.008(2) 0.000(3)
C17A 0.031(3) 0.023(3) 0.015(3) 0.000(2) 0.003(2) 0.006(3)
C18A 0.032(4) 0.020(3) 0.028(3) 0.003(3) -0.002(3) -0.017(3)
C19A 0.042(4) 0.023(3) 0.017(3) 0.006(2) 0.000(3) -0.005(3)
C20A 0.038(4) 0.027(3) 0.024(3) 0.004(3) 0.006(3) 0.005(3)
S1B 0.0208(8) 0.0233(7) 0.0139(7) 0.0001(6) 0.0022(6) 0.0008(6)
F1B 0.149(5) 0.093(3) 0.043(3) 0.016(3) -0.026(3) 0.060(3)
F2B 0.072(3) 0.118(4) 0.026(2) -0.007(2) 0.012(2) 0.002(3)
F3B 0.107(4) 0.080(3) 0.026(2) -0.013(2) -0.002(2) -0.052(3)
O1B 0.024(2) 0.027(2) 0.014(2) -0.0031(16) 0.0013(16) -0.0056(17)
O2B 0.045(3) 0.025(2) 0.021(2) -0.0022(18) -0.0055(19) 0.0054(19)
N1B 0.024(3) 0.016(2) 0.013(2) -0.0040(18) -0.0004(19) 0.003(2)
N2B 0.020(3) 0.021(2) 0.016(2) 0.0006(19) 0.003(2) 0.002(2)
N3B 0.017(3) 0.024(2) 0.017(2) 0.0053(19) 0.001(2) 0.000(2)
N4B 0.017(3) 0.024(2) 0.022(3) 0.003(2) -0.003(2) 0.001(2)
C1B 0.019(3) 0.020(3) 0.024(3) 0.004(2) 0.010(2) 0.001(2)
C2B 0.020(3) 0.017(3) 0.014(3) 0.002(2) 0.007(2) -0.004(2)
C3B 0.016(3) 0.024(3) 0.020(3) 0.009(2) 0.005(2) -0.001(2)
C4B 0.029(3) 0.021(3) 0.011(3) 0.000(2) 0.005(2) -0.003(3)
C5B 0.032(3) 0.031(3) 0.017(3) 0.010(3) 0.008(3) 0.011(3)
C6B 0.032(3) 0.016(3) 0.032(3) 0.009(3) 0.015(3) 0.006(2)
C7B 0.032(3) 0.019(3) 0.023(3) 0.002(2) 0.013(3) 0.002(2)
C8B 0.025(3) 0.019(3) 0.025(3) 0.005(3) 0.002(3) -0.005(2)
C9B 0.039(4) 0.030(3) 0.034(4) 0.011(3) 0.010(3) 0.001(3)
C10B 0.009(3) 0.019(3) 0.022(3) 0.005(2) 0.007(2) 0.006(2)
C11B 0.013(3) 0.026(3) 0.025(3) 0.006(2) 0.002(2) -0.001(2)
C12B 0.019(3) 0.026(3) 0.019(3) 0.006(2) 0.004(2) 0.007(2)
C13B 0.019(3) 0.020(3) 0.022(3) 0.003(2) -0.006(2) -0.005(2)
C14B 0.028(3) 0.020(3) 0.021(3) 0.002(2) -0.003(3) 0.002(2)
C15B 0.023(3) 0.037(3) 0.016(3) 0.000(3) 0.001(2) -0.002(3)
C16B 0.044(4) 0.033(3) 0.020(3) -0.002(3) 0.014(3) -0.004(3)
C17B 0.043(4) 0.022(3) 0.025(3) 0.003(3) 0.001(3) 0.005(3)
C18B 0.025(4) 0.077(5) 0.022(4) -0.007(3) -0.004(3) 0.003(3)
C19B 0.026(4) 0.073(5) 0.025(4) -0.002(3) 0.002(3) 0.006(3)
C20B 0.055(5) 0.036(4) 0.018(3) -0.006(3) 0.003(3) 0.006(3)
O1 0.065(3) 0.035(2) 0.022(2) 0.0014(19) 0.006(2) 0.020(2)
O2 0.065(3) 0.054(3) 0.022(2) -0.009(2) -0.004(2) 0.034(3)
O3 0.048(3) 0.045(3) 0.025(2) -0.001(2) -0.001(2) 0.019(2)
O4 0.048(3) 0.044(3) 0.026(2) -0.008(2) 0.004(2) 0.023(2)
C1 0.023(3) 0.026(3) 0.032(4) 0.002(3) 0.006(3) 0.007(3)
C2 0.036(4) 0.037(3) 0.024(3) 0.001(3) 0.001(3) 0.010(3)
C3 0.036(4) 0.048(4) 0.031(4) -0.002(3) 0.003(3) 0.011(3)
C4 0.030(4) 0.024(3) 0.026(3) -0.002(3) 0.000(3) 0.002(3)

loop_
_atom_type_symbol
_atom_type_description
_atom_type_scat_dispersion_real
_atom_type_scat_dispersion_imag
_atom_type_scat_source
C C 0.0033 0.0016 'International Tables Vol C Tables 4.2.6.8 and 6.1.1.4'
H H 0.0000 0.0000 'International Tables Vol C Tables 4.2.6.8 and 6.1.1.4'
N N 0.0061 0.0033 'International Tables Vol C Tables 4.2.6.8 and 6.1.1.4'
O O 0.0106 0.0060 'International Tables Vol C Tables 4.2.6.8 and 6.1.1.4'
F F 0.0171 0.0103 'International Tables Vol C Tables 4.2.6.8 and 6.1.1.4'
S S 0.1246 0.1234 'International Tables Vol C Tables 4.2.6.8 and 6.1.1.4'

loop_
_geom_angle_atom_site_label_1
_geom_angle_atom_site_label_2
_geom_angle_atom_site_label_3
_geom_angle
C1A S1A C2A 88.6(2)
C10A O1A C4A 117.4(4)
C1A N1A C8A 123.4(5)
C1A N1A H1A 118.3
C8A N1A H1A 118.3
C1A N2A C3A 109.8(4)
C10A N3A C13A 114.5(4)
C13A N4A C12A 115.0(5)
N2A C1A N1A 121.0(5)
N2A C1A S1A 116.5(4)
N1A C1A S1A 122.6(4)
C7A C2A C3A 122.5(5)
C7A C2A S1A 128.2(4)
C3A C2A S1A 109.3(4)
N2A C3A C4A 127.0(5)
N2A C3A C2A 115.8(4)
C4A C3A C2A 117.2(5)
C5A C4A C3A 120.4(5)
C5A C4A O1A 119.4(5)
C3A C4A O1A 120.0(5)
C4A C5A C6A 121.5(5)
C4A C5A H5A 119.2
C6A C5A H5A 119.2
C7A C6A C5A 119.7(5)
C7A C6A H6A 120.1
C5A C6A H6A 120.1
C6A C7A C2A 118.6(5)
C6A C7A H7A 120.7
C2A C7A H7A 120.7
O2A C8A N1A 121.8(5)
O2A C8A C9A 124.5(5)
N1A C8A C9A 113.7(5)
C8A C9A H9A1 109.5
C8A C9A H9A2 109.5
H9A1 C9A H9A2 109.5
C8A C9A H9A3 109.5
H9A1 C9A H9A3 109.5
H9A2 C9A H9A3 109.5
N3A C10A O1A 120.2(4)
N3A C10A C11A 123.6(5)
O1A C10A C11A 116.1(5)
C12A C11A C10A 116.4(5)
C12A C11A H11A 121.8
C10A C11A H11A 121.8
N4A C12A C11A 121.9(5)
N4A C12A C14A 117.4(5)
C11A C12A C14A 120.7(5)
N4A C13A N3A 128.5(5)
N4A C13A H13A 115.7
N3A C13A H13A 115.7
C19A C14A C15A 117.7(5)
C19A C14A C12A 120.9(5)
C15A C14A C12A 121.4(4)
C16A C15A C14A 120.8(5)
C16A C15A H15A 119.6
C14A C15A H15A 119.6
C15A C16A C17A 120.0(5)
C15A C16A H16A 120.0
C17A C16A H16A 120.0
C18A C17A C16A 119.9(5)
C18A C17A C20A 121.0(5)
C16A C17A C20A 119.0(5)
C17A C18A C19A 119.7(5)
C17A C18A H18A 120.1
C19A C18A H18A 120.1
C18A C19A C14A 121.8(5)
C18A C19A H19A 119.1
C14A C19A H19A 119.1
F2A C20A F1A 106.7(5)
F2A C20A F3A 106.5(5)
F1A C20A F3A 107.1(5)
F2A C20A C17A 113.2(5)
F1A C20A C17A 111.4(4)
F3A C20A C17A 111.5(5)
C1B S1B C2B 88.1(2)
C10B O1B C4B 117.8(4)
C8B N1B C1B 123.3(4)
C8B N1B H1B 118.3
C1B N1B H1B 118.3
C1B N2B C3B 109.3(4)
C10B N3B C13B 113.7(4)
C13B N4B C12B 115.2(5)
N2B C1B N1B 120.0(4)
N2B C1B S1B 117.6(4)
N1B C1B S1B 122.4(4)
C7B C2B C3B 122.7(5)
C7B C2B S1B 128.1(4)
C3B C2B S1B 109.3(4)
C4B C3B N2B 126.0(5)
C4B C3B C2B 118.4(5)
N2B C3B C2B 115.6(4)
C3B C4B C5B 120.4(5)
C3B C4B O1B 120.8(4)
C5B C4B O1B 118.7(4)
C4B C5B C6B 119.7(5)
C4B C5B H5B 120.1
C6B C5B H5B 120.1
C7B C6B C5B 122.1(5)
C7B C6B H6B 119.0
C5B C6B H6B 119.0
C6B C7B C2B 116.7(5)
C6B C7B H7B 121.6
C2B C7B H7B 121.6
O2B C8B N1B 122.9(5)
O2B C8B C9B 125.0(5)
N1B C8B C9B 112.1(5)
C8B C9B H9B1 109.5
C8B C9B H9B2 109.5
H9B1 C9B H9B2 109.5
C8B C9B H9B3 109.5
H9B1 C9B H9B3 109.5
H9B2 C9B H9B3 109.5
N3B C10B O1B 120.0(4)
N3B C10B C11B 123.6(5)
O1B C10B C11B 116.4(5)
C12B C11B C10B 116.9(5)
C12B C11B H11B 121.5
C10B C11B H11B 121.5
N4B C12B C11B 121.1(5)
N4B C12B C14B 115.9(5)
C11B C12B C14B 123.0(5)
N4B C13B N3B 129.5(5)
N4B C13B H13B 115.2
N3B C13B H13B 115.2
C15B C14B C19B 117.6(5)
C15B C14B C12B 121.0(5)
C19B C14B C12B 121.2(5)
C16B C15B C14B 121.2(5)
C16B C15B H15B 119.4
C14B C15B H15B 119.4
C15B C16B C17B 119.8(6)
C15B C16B H16B 120.1
C17B C16B H16B 120.1
C18B C17B C16B 119.6(5)
C18B C17B C20B 119.7(6)
C16B C17B C20B 120.6(6)
C17B C18B C19B 120.8(6)
C17B C18B H18B 119.6
C19B C18B H18B 119.6
C18B C19B C14B 121.1(6)
C18B C19B H19B 119.5
C14B C19B H19B 119.5
F1B C20B F3B 108.3(6)
F1B C20B F2B 106.4(6)
F3B C20B F2B 103.4(5)
F1B C20B C17B 113.6(5)
F3B C20B C17B 111.7(5)
F2B C20B C17B 112.8(5)
C1 O2 H2 109.5
C4 O4 H4 109.5
O1 C1 O2 124.0(5)
O1 C1 C2 122.3(5)
O2 C1 C2 113.7(5)
C1 C2 C3 113.0(5)
C1 C2 H2A 109.0
C3 C2 H2A 109.0
C1 C2 H2B 109.0
C3 C2 H2B 109.0
H2A C2 H2B 107.8
C4 C3 C2 114.7(5)
C4 C3 H3A 108.6
C2 C3 H3A 108.6
C4 C3 H3B 108.6
C2 C3 H3B 108.6
H3A C3 H3B 107.6
O3 C4 O4 124.2(5)
O3 C4 C3 124.4(5)
O4 C4 C3 111.4(5)

loop_
_geom_bond_atom_site_label_1
_geom_bond_atom_site_label_2
_geom_bond_distance
S1A C1A 1.746(5)
S1A C2A 1.752(5)
F1A C20A 1.330(6)
F2A C20A 1.313(7)
F3A C20A 1.343(6)
O1A C10A 1.359(6)
O1A C4A 1.409(6)
O2A C8A 1.204(6)
N1A C1A 1.366(6)
N1A C8A 1.385(6)
N1A H1A 0.8800
N2A C1A 1.320(6)
N2A C3A 1.384(6)
N3A C10A 1.313(6)
N3A C13A 1.330(6)
N4A C13A 1.326(6)
N4A C12A 1.354(6)
C2A C7A 1.382(7)
C2A C3A 1.403(7)
C3A C4A 1.393(7)
C4A C5A 1.364(7)
C5A C6A 1.387(7)
C5A H5A 0.9500
C6A C7A 1.379(7)
C6A H6A 0.9500
C7A H7A 0.9500
C8A C9A 1.515(8)
C9A H9A1 0.9800
C9A H9A2 0.9800
C9A H9A3 0.9800
C10A C11A 1.395(7)
C11A C12A 1.368(7)
C11A H11A 0.9500
C12A C14A 1.489(7)
C13A H13A 0.9500
C14A C19A 1.380(7)
C14A C15A 1.396(7)
C15A C16A 1.373(7)
C15A H15A 0.9500
C16A C17A 1.381(7)
C16A H16A 0.9500
C17A C18A 1.372(7)
C17A C20A 1.504(7)
C18A C19A 1.372(7)
C18A H18A 0.9500
C19A H19A 0.9500
S1B C1B 1.733(5)
S1B C2B 1.753(5)
F1B C20B 1.290(7)
F2B C20B 1.332(7)
F3B C20B 1.328(7)
O1B C10B 1.355(6)
O1B C4B 1.411(6)
O2B C8B 1.182(6)
N1B C8B 1.393(6)
N1B C1B 1.398(6)
N1B H1B 0.8800
N2B C1B 1.304(6)
N2B C3B 1.389(6)
N3B C10B 1.313(6)
N3B C13B 1.345(6)
N4B C13B 1.314(6)
N4B C12B 1.357(6)
C2B C7B 1.396(7)
C2B C3B 1.397(7)
C3B C4B 1.384(7)
C4B C5B 1.384(7)
C5B C6B 1.386(7)
C5B H5B 0.9500
C6B C7B 1.384(7)
C6B H6B 0.9500
C7B H7B 0.9500
C8B C9B 1.511(7)
C9B H9B1 0.9800
C9B H9B2 0.9800
C9B H9B3 0.9800
C10B C11B 1.398(7)
C11B C12B 1.381(7)
C11B H11B 0.9500
C12B C14B 1.478(7)
C13B H13B 0.9500
C14B C15B 1.390(7)
C14B C19B 1.399(8)
C15B C16B 1.381(7)
C15B H15B 0.9500
C16B C17B 1.393(8)
C16B H16B 0.9500
C17B C18B 1.366(8)
C17B C20B 1.494(8)
C18B C19B 1.373(8)
C18B H18B 0.9500
C19B H19B 0.9500
O1 C1 1.208(6)
O2 C1 1.305(6)
O2 H2 0.8400
O3 C4 1.213(6)
O4 C4 1.307(6)
O4 H4 0.8400
C1 C2 1.504(7)
C2 C3 1.514(8)
C2 H2A 0.9900
C2 H2B 0.9900
C3 C4 1.489(8)
C3 H3A 0.9900
C3 H3B 0.9900

loop_
_geom_hbond_atom_site_label_D
_geom_hbond_atom_site_label_H
_geom_hbond_atom_site_label_A
_geom_hbond_distance_DH
_geom_hbond_distance_HA
_geom_hbond_distance_DA
_geom_hbond_angle_DHA
_geom_hbond_site_symmetry_A
O4 H4 N2B 0.84 1.87 2.682(5) 163.6 .
O2 H2 N2A 0.84 1.86 2.695(5) 171.7 1_566
N1A H1A O1 0.88 1.95 2.822(6) 171.0 1_544
N1B H1B O3 0.88 1.95 2.821(5) 170.0 .

loop_
_geom_torsion_atom_site_label_1
_geom_torsion_atom_site_label_2
_geom_torsion_atom_site_label_3
_geom_torsion_atom_site_label_4
_geom_torsion
C3A N2A C1A N1A 179.5(4)
C3A N2A C1A S1A 0.2(5)
C8A N1A C1A N2A 180.0(5)
C8A N1A C1A S1A -0.9(7)
C2A S1A C1A N2A -0.6(4)
C2A S1A C1A N1A -179.8(4)
C1A S1A C2A C7A 179.7(5)
C1A S1A C2A C3A 0.8(4)
C1A N2A C3A C4A 179.9(5)
C1A N2A C3A C2A 0.4(6)
C7A C2A C3A N2A -179.8(5)
S1A C2A C3A N2A -0.9(6)
C7A C2A C3A C4A 0.6(8)
S1A C2A C3A C4A 179.6(4)
N2A C3A C4A C5A 179.4(5)
C2A C3A C4A C5A -1.1(7)
N2A C3A C4A O1A 3.9(8)
C2A C3A C4A O1A -176.6(5)
C10A O1A C4A C5A 103.1(6)
C10A O1A C4A C3A -81.4(6)
C3A C4A C5A C6A 1.4(8)
O1A C4A C5A C6A 177.0(5)
C4A C5A C6A C7A -1.3(8)
C5A C6A C7A C2A 0.8(8)
C3A C2A C7A C6A -0.5(8)
S1A C2A C7A C6A -179.2(4)
C1A N1A C8A O2A -3.1(8)
C1A N1A C8A C9A 177.1(5)
C13A N3A C10A O1A 178.7(4)
C13A N3A C10A C11A 0.2(7)
C4A O1A C10A N3A 3.6(6)
C4A O1A C10A C11A -177.8(4)
N3A C10A C11A C12A 0.5(7)
O1A C10A C11A C12A -178.0(4)
C13A N4A C12A C11A 0.2(7)
C13A N4A C12A C14A -178.0(4)
C10A C11A C12A N4A -0.7(7)
C10A C11A C12A C14A 177.5(4)
C12A N4A C13A N3A 0.6(7)
C10A N3A C13A N4A -0.8(7)
N4A C12A C14A C19A 141.0(5)
C11A C12A C14A C19A -37.3(7)
N4A C12A C14A C15A -38.2(7)
C11A C12A C14A C15A 143.5(5)
C19A C14A C15A C16A 2.6(8)
C12A C14A C15A C16A -178.2(5)
C14A C15A C16A C17A -0.7(8)
C15A C16A C17A C18A -1.2(8)
C15A C16A C17A C20A -178.8(5)
C16A C17A C18A C19A 1.3(9)
C20A C17A C18A C19A 178.8(5)
C17A C18A C19A C14A 0.6(9)
C15A C14A C19A C18A -2.5(8)
C12A C14A C19A C18A 178.2(5)
C18A C17A C20A F2A -110.4(6)
C16A C17A C20A F2A 67.2(7)
C18A C17A C20A F1A 129.4(6)
C16A C17A C20A F1A -53.1(7)
C18A C17A C20A F3A 9.8(8)
C16A C17A C20A F3A -172.7(5)
C3B N2B C1B N1B 178.6(4)
C3B N2B C1B S1B -1.1(6)
C8B N1B C1B N2B 179.3(5)
C8B N1B C1B S1B -1.0(7)
C2B S1B C1B N2B 1.5(4)
C2B S1B C1B N1B -178.3(4)
C1B S1B C2B C7B 179.7(5)
C1B S1B C2B C3B -1.3(4)
C1B N2B C3B C4B 179.4(5)
C1B N2B C3B C2B 0.0(6)
C7B C2B C3B C4B 0.6(8)
S1B C2B C3B C4B -178.5(4)
C7B C2B C3B N2B -179.9(4)
S1B C2B C3B N2B 1.1(6)
N2B C3B C4B C5B -178.4(5)
C2B C3B C4B C5B 1.0(8)
N2B C3B C4B O1B -2.8(8)
C2B C3B C4B O1B 176.6(4)
C10B O1B C4B C3B 82.3(6)
C10B O1B C4B C5B -102.0(5)
C3B C4B C5B C6B -0.8(8)
O1B C4B C5B C6B -176.5(5)
C4B C5B C6B C7B -1.0(8)
C5B C6B C7B C2B 2.5(8)
C3B C2B C7B C6B -2.3(7)
S1B C2B C7B C6B 176.6(4)
C1B N1B C8B O2B 0.4(8)
C1B N1B C8B C9B -179.1(4)
C13B N3B C10B O1B -178.4(4)
C13B N3B C10B C11B 0.5(7)
C4B O1B C10B N3B -8.3(6)
C4B O1B C10B C11B 172.7(4)
N3B C10B C11B C12B 1.2(7)
O1B C10B C11B C12B -179.8(4)
C13B N4B C12B C11B 0.8(7)
C13B N4B C12B C14B -176.9(4)
C10B C11B C12B N4B -1.9(7)
C10B C11B C12B C14B 175.6(4)
C12B N4B C13B N3B 1.3(7)
C10B N3B C13B N4B -1.9(7)
N4B C12B C14B C15B -23.0(7)
C11B C12B C14B C15B 159.3(5)
N4B C12B C14B C19B 153.2(5)
C11B C12B C14B C19B -24.4(8)
C19B C14B C15B C16B -0.1(8)
C12B C14B C15B C16B 176.3(5)
C14B C15B C16B C17B 0.3(8)
C15B C16B C17B C18B -0.4(8)
C15B C16B C17B C20B -176.7(5)
C16B C17B C18B C19B 0.4(9)
C20B C17B C18B C19B 176.7(6)
C17B C18B C19B C14B -0.2(10)
C15B C14B C19B C18B 0.1(9)
C12B C14B C19B C18B -176.3(5)
C18B C17B C20B F1B -69.1(8)
C16B C17B C20B F1B 107.1(7)
C18B C17B C20B F3B 53.7(8)
C16B C17B C20B F3B -130.1(6)
C18B C17B C20B F2B 169.7(6)
C16B C17B C20B F2B -14.1(8)
O1 C1 C2 C3 -19.2(8)
O2 C1 C2 C3 160.0(5)
C1 C2 C3 C4 174.0(5)
C2 C3 C4 O3 10.6(9)
C2 C3 C4 O4 -168.8(5)
